data_7116625
loop_
_publ_author_name
'Koushik Acharyya'
'Partha Sarathi Mukherjee'

_publ_section_title
;
 Shape and size directed self-selection in organic cage formation
;
_journal_name_full Chem.Commun.
_journal_page_first 4241
_journal_paper_doi 10.1039/C5cc00075K
_journal_volume 51
_journal_year 2015
_chemical_formula_moiety 'C33 H36 N4 O6'
_chemical_formula_sum 'C33 H36 N4 O6'
_chemical_formula_weight 584.66
_chemical_name_systematic
;
 ?
;
_space_group_IT_number 14
_symmetry_cell_setting monoclinic
_symmetry_space_group_name_Hall '-P 2yn'
_symmetry_space_group_name_H-M 'P 1 21/n 1'
_atom_sites_solution_hydrogens geom
_atom_sites_solution_primary direct
_atom_sites_solution_secondary difmap
_audit_creation_method SHELXL-97
_audit_update_record
;
2015-01-05 deposited with the CCDC.
2015-01-26 downloaded from the CCDC.
;
_cell_angle_alpha 90.00
_cell_angle_beta 91.764(4)
_cell_angle_gamma 90.00
_cell_formula_units_Z 4
_cell_length_a 7.2035(9)
_cell_length_b 18.776(2)
_cell_length_c 21.734(3)
_cell_measurement_reflns_used 9894
_cell_measurement_temperature 100(2)
_cell_measurement_theta_max 24.87
_cell_measurement_theta_min 3.01
_cell_volume 2938.2(6)
_computing_cell_refinement 'Bruker SAINT'
_computing_data_collection 'Bruker APEX2'
_computing_data_reduction 'Bruker SAINT'
_computing_molecular_graphics 'ORTEP-3 for Windows (Farrugia, 1999)'
_computing_publication_material WinGX
_computing_structure_refinement 'SHELXL-97 (Sheldrick, 2008)'
_computing_structure_solution 'SHELXS-97 (Sheldrick, 2008)'
_diffrn_ambient_temperature 100(2)
_diffrn_measured_fraction_theta_full 0.998
_diffrn_measured_fraction_theta_max 0.998
_diffrn_measurement_device_type 'CCD area detector'
_diffrn_measurement_method 'phi and omega scans'
_diffrn_radiation_monochromator graphite
_diffrn_radiation_source 'fine-focus sealed tube'
_diffrn_radiation_type MoK\a
_diffrn_radiation_wavelength 0.71073
_diffrn_reflns_av_R_equivalents 0.1367
_diffrn_reflns_av_sigmaI/netI 0.0706
_diffrn_reflns_limit_h_max 8
_diffrn_reflns_limit_h_min -8
_diffrn_reflns_limit_k_max 22
_diffrn_reflns_limit_k_min -22
_diffrn_reflns_limit_l_max 25
_diffrn_reflns_limit_l_min -25
_diffrn_reflns_number 69381
_diffrn_reflns_theta_full 25.00
_diffrn_reflns_theta_max 25.00
_diffrn_reflns_theta_min 2.95
_exptl_absorpt_coefficient_mu 0.092
_exptl_absorpt_correction_T_max 0.982
_exptl_absorpt_correction_T_min 0.973
_exptl_absorpt_correction_type empirical
_exptl_absorpt_process_details SADABS
_exptl_crystal_colour yellow
_exptl_crystal_density_diffrn 1.322
_exptl_crystal_density_method 'not measured'
_exptl_crystal_description Block
_exptl_crystal_F_000 1240
_exptl_crystal_size_max 0.30
_exptl_crystal_size_mid 0.25
_exptl_crystal_size_min 0.20
_refine_diff_density_max 0.701
_refine_diff_density_min -0.639
_refine_diff_density_rms 0.096
_refine_ls_extinction_method none
_refine_ls_goodness_of_fit_ref 1.099
_refine_ls_hydrogen_treatment constr
_refine_ls_matrix_type full
_refine_ls_number_parameters 388
_refine_ls_number_reflns 5167
_refine_ls_number_restraints 0
_refine_ls_restrained_S_all 1.099
_refine_ls_R_factor_all 0.1494
_refine_ls_R_factor_gt 0.0981
_refine_ls_shift/su_max 0.000
_refine_ls_shift/su_mean 0.000
_refine_ls_structure_factor_coef Fsqd
_refine_ls_weighting_details 'calc w=1/[\s^2^(Fo^2^)+(0.1071P)^2^+14.2932P] where P=(Fo^2^+2Fc^2^)/3'
_refine_ls_weighting_scheme calc
_refine_ls_wR_factor_gt 0.2662
_refine_ls_wR_factor_ref 0.2848
_reflns_number_gt 3320
_reflns_number_total 5167
_reflns_threshold_expression >2\s(I)
_cod_data_source_file c5cc00075k2.cif
_cod_data_source_block C3X
_cod_original_cell_volume 2938.1(6)
_cod_original_sg_symbol_H-M 'P 21/n'
_cod_database_code 7116625

loop_
_symmetry_equiv_pos_as_xyz
'x, y, z'
'-x+1/2, y+1/2, -z+1/2'
'-x, -y, -z'
'x-1/2, -y-1/2, z-1/2'

loop_
_atom_site_label
_atom_site_type_symbol
_atom_site_fract_x
_atom_site_fract_y
_atom_site_fract_z
_atom_site_U_iso_or_equiv
_atom_site_adp_type
_atom_site_occupancy
_atom_site_symmetry_multiplicity
_atom_site_calc_flag
_atom_site_refinement_flags
C1 C 0.4428(7) 0.5598(3) 0.8799(3) 0.0207(12) Uani 1 1 d .
H1A H 0.3229 0.5805 0.8884 0.025 Uiso 1 1 calc R
H1B H 0.4354 0.5090 0.8877 0.025 Uiso 1 1 calc R
C2 C 0.4846(8) 0.5718(3) 0.8130(3) 0.0242(13) Uani 1 1 d .
H2A H 0.6122 0.5585 0.8056 0.029 Uiso 1 1 calc R
H2B H 0.4037 0.5423 0.7871 0.029 Uiso 1 1 calc R
C3 C 0.4820(7) 0.6755(3) 0.7438(2) 0.0205(12) Uani 1 1 d .
H3 H 0.5288 0.6466 0.7133 0.025 Uiso 1 1 calc R
C4 C 0.4433(7) 0.7478(3) 0.7296(2) 0.0176(12) Uani 1 1 d .
C5 C 0.4743(7) 0.7732(3) 0.6706(2) 0.0194(12) Uani 1 1 d .
H5 H 0.5193 0.7422 0.6412 0.023 Uiso 1 1 calc R
C6 C 0.4400(7) 0.8431(3) 0.6546(2) 0.0205(12) Uani 1 1 d .
C7 C 0.3724(8) 0.8897(3) 0.7001(2) 0.0237(13) Uani 1 1 d .
H7 H 0.3530 0.9372 0.6899 0.028 Uiso 1 1 calc R
C8 C 0.3345(8) 0.8678(3) 0.7582(3) 0.0232(13) Uani 1 1 d .
C9 C 0.3700(8) 0.7941(3) 0.7753(3) 0.0243(13) Uani 1 1 d .
C10 C 0.2499(9) 0.9159(3) 0.8037(3) 0.0298(14) Uani 1 1 d .
H10A H 0.2344 0.8907 0.8416 0.045 Uiso 1 1 calc R
H10B H 0.1310 0.9318 0.7880 0.045 Uiso 1 1 calc R
H10C H 0.3294 0.9563 0.8109 0.045 Uiso 1 1 calc R
C11 C 0.4718(8) 0.8689(3) 0.5926(2) 0.0252(13) Uani 1 1 d .
H11 H 0.5241 0.8371 0.5653 0.030 Uiso 1 1 calc R
C12 C 0.7557(7) 0.5480(3) 0.9270(3) 0.0218(12) Uani 1 1 d .
H12A H 0.7562 0.5139 0.8935 0.026 Uiso 1 1 calc R
H12B H 0.7566 0.5217 0.9654 0.026 Uiso 1 1 calc R
C13 C 0.9276(8) 0.5936(3) 0.9250(2) 0.0217(12) Uani 1 1 d .
H13A H 0.9122 0.6357 0.9502 0.026 Uiso 1 1 calc R
H13B H 1.0338 0.5672 0.9413 0.026 Uiso 1 1 calc R
C14 C 0.9266(7) 0.6782(3) 0.8426(2) 0.0182(12) Uani 1 1 d .
H14 H 0.8893 0.7125 0.8706 0.022 Uiso 1 1 calc R
C15 C 0.9461(7) 0.6978(3) 0.7786(2) 0.0204(12) Uani 1 1 d .
C16 C 1.0042(7) 0.6466(3) 0.7351(3) 0.0221(13) Uani 1 1 d .
C17 C 1.0278(7) 0.6664(3) 0.6733(2) 0.0223(13) Uani 1 1 d .
C18 C 0.9948(7) 0.7365(3) 0.6568(3) 0.0225(13) Uani 1 1 d .
H18 H 1.0124 0.7503 0.6163 0.027 Uiso 1 1 calc R
C19 C 0.9358(7) 0.7878(3) 0.6991(3) 0.0254(13) Uani 1 1 d .
C20 C 0.9125(8) 0.7682(3) 0.7597(3) 0.0234(13) Uani 1 1 d .
H20 H 0.8745 0.8018 0.7880 0.028 Uiso 1 1 calc R
C21 C 1.0985(8) 0.6127(3) 0.6287(3) 0.0297(14) Uani 1 1 d .
H21A H 1.1124 0.5674 0.6489 0.045 Uiso 1 1 calc R
H21B H 1.2166 0.6280 0.6142 0.045 Uiso 1 1 calc R
H21C H 1.0119 0.6083 0.5944 0.045 Uiso 1 1 calc R
C22 C 0.9019(9) 0.8615(3) 0.6807(3) 0.0316(15) Uani 1 1 d .
H22 H 0.8645 0.8934 0.7107 0.038 Uiso 1 1 calc R
C23 C 0.5098(8) 0.6063(3) 0.9823(2) 0.0237(13) Uani 1 1 d .
H23A H 0.6082 0.6016 1.0135 0.028 Uiso 1 1 calc R
H23B H 0.4154 0.5711 0.9909 0.028 Uiso 1 1 calc R
C24 C 0.4253(8) 0.6803(3) 0.9866(3) 0.0255(13) Uani 1 1 d .
H24A H 0.3377 0.6878 0.9524 0.031 Uiso 1 1 calc R
H24B H 0.3589 0.6847 1.0246 0.031 Uiso 1 1 calc R
C25 C 0.5711(8) 0.7863(3) 0.9454(3) 0.0237(13) Uani 1 1 d .
H25 H 0.4691 0.7911 0.9184 0.028 Uiso 1 1 calc R
C26 C 0.7175(8) 0.8356(3) 0.9420(3) 0.0222(13) Uani 1 1 d .
C27 C 0.8758(8) 0.8315(3) 0.9829(3) 0.0256(13) Uani 1 1 d .
C28 C 1.0169(9) 0.8859(3) 0.9776(3) 0.0278(14) Uani 1 1 d .
C29 C 0.9943(9) 0.9378(3) 0.9350(3) 0.0303(14) Uani 1 1 d .
H29 H 1.0843 0.9732 0.9333 0.036 Uiso 1 1 calc R
C30 C 0.8378(8) 0.9411(3) 0.8921(3) 0.0269(14) Uani 1 1 d .
C31 C 0.7019(8) 0.8896(3) 0.8969(3) 0.0278(14) Uani 1 1 d .
H31 H 0.5989 0.8906 0.8700 0.033 Uiso 1 1 calc R
C32 C 1.1835(9) 0.8813(4) 1.0211(3) 0.0436(17) Uani 1 1 d .
H32A H 1.1720 0.8403 1.0471 0.065 Uiso 1 1 calc R
H32B H 1.1903 0.9235 1.0460 0.065 Uiso 1 1 calc R
H32C H 1.2942 0.8772 0.9979 0.065 Uiso 1 1 calc R
C33 C 0.8188(9) 0.9950(3) 0.8452(3) 0.0347(15) Uani 1 1 d .
H33 H 0.7145 0.9927 0.8190 0.042 Uiso 1 1 calc R
N1 N 0.5856(6) 0.5915(2) 0.9218(2) 0.0189(10) Uani 1 1 d .
N2 N 0.4551(6) 0.6480(2) 0.7976(2) 0.0206(10) Uani 1 1 d .
N3 N 0.9598(6) 0.6145(2) 0.8616(2) 0.0196(10) Uani 1 1 d .
N4 N 0.5733(7) 0.7342(2) 0.9851(2) 0.0253(11) Uani 1 1 d .
O1 O 0.3358(5) 0.7722(2) 0.82945(17) 0.0279(10) Uani 1 1 d .
H1 H 0.3619 0.7298 0.8323 0.042 Uiso 1 1 calc R
O2 O 0.4365(6) 0.9278(2) 0.57347(18) 0.0348(11) Uani 1 1 d .
O3 O 1.0373(5) 0.57961(19) 0.75174(17) 0.0243(9) Uani 1 1 d .
H3O H 1.0184 0.5749 0.7885 0.036 Uiso 1 1 calc R
O4 O 0.9192(7) 0.8838(3) 0.6290(2) 0.0470(13) Uani 1 1 d .
O5 O 0.8947(6) 0.7823(2) 1.02283(18) 0.0298(10) Uani 1 1 d .
H5A H 0.8047 0.7556 1.0205 0.045 Uiso 1 1 calc R
O6 O 0.9273(7) 1.0433(2) 0.8371(2) 0.0478(13) Uani 1 1 d .

loop_
_atom_site_aniso_label
_atom_site_aniso_U_11
_atom_site_aniso_U_22
_atom_site_aniso_U_33
_atom_site_aniso_U_23
_atom_site_aniso_U_13
_atom_site_aniso_U_12
C1 0.018(3) 0.011(3) 0.033(3) 0.002(2) 0.001(2) -0.004(2)
C2 0.031(3) 0.012(3) 0.029(3) -0.001(2) -0.010(3) 0.002(2)
C3 0.021(3) 0.021(3) 0.019(3) -0.004(2) -0.004(2) -0.003(2)
C4 0.016(3) 0.015(3) 0.021(3) -0.004(2) -0.003(2) -0.001(2)
C5 0.018(3) 0.022(3) 0.018(3) -0.002(2) -0.002(2) -0.003(2)
C6 0.019(3) 0.019(3) 0.023(3) 0.001(2) -0.001(2) -0.005(2)
C7 0.025(3) 0.023(3) 0.024(3) 0.001(2) -0.004(2) 0.003(2)
C8 0.020(3) 0.023(3) 0.027(3) -0.001(2) -0.005(2) 0.002(2)
C9 0.026(3) 0.028(3) 0.019(3) -0.001(2) -0.001(2) 0.000(3)
C10 0.033(4) 0.028(3) 0.028(3) 0.000(3) -0.001(3) 0.010(3)
C11 0.027(3) 0.029(3) 0.019(3) -0.001(3) -0.003(2) -0.007(3)
C12 0.021(3) 0.019(3) 0.026(3) 0.005(2) -0.003(2) 0.003(2)
C13 0.021(3) 0.025(3) 0.019(3) 0.004(2) 0.000(2) -0.004(2)
C14 0.014(3) 0.019(3) 0.022(3) 0.000(2) -0.001(2) -0.005(2)
C15 0.016(3) 0.023(3) 0.022(3) 0.004(2) -0.003(2) -0.003(2)
C16 0.018(3) 0.023(3) 0.025(3) 0.004(2) -0.003(2) -0.004(2)
C17 0.017(3) 0.029(3) 0.021(3) 0.007(2) -0.003(2) -0.008(2)
C18 0.015(3) 0.030(3) 0.022(3) 0.010(2) -0.006(2) -0.008(2)
C19 0.017(3) 0.022(3) 0.036(3) 0.010(3) -0.008(3) -0.004(2)
C20 0.022(3) 0.022(3) 0.026(3) 0.007(2) -0.003(2) -0.002(2)
C21 0.031(3) 0.033(3) 0.024(3) 0.005(3) -0.003(3) -0.006(3)
C22 0.034(4) 0.027(3) 0.034(4) 0.013(3) -0.009(3) -0.006(3)
C23 0.023(3) 0.027(3) 0.022(3) 0.005(2) 0.001(2) -0.002(2)
C24 0.024(3) 0.023(3) 0.029(3) -0.001(2) 0.009(3) -0.001(2)
C25 0.030(3) 0.021(3) 0.020(3) -0.007(2) 0.003(2) 0.000(2)
C26 0.023(3) 0.019(3) 0.025(3) 0.000(2) 0.006(2) 0.003(2)
C27 0.032(3) 0.023(3) 0.022(3) -0.004(3) 0.007(3) 0.008(3)
C28 0.037(4) 0.022(3) 0.025(3) -0.007(3) 0.007(3) 0.000(3)
C29 0.035(4) 0.022(3) 0.034(3) -0.004(3) 0.009(3) -0.003(3)
C30 0.038(4) 0.017(3) 0.026(3) 0.002(2) 0.011(3) 0.000(3)
C31 0.030(3) 0.026(3) 0.028(3) -0.002(3) 0.000(3) 0.004(3)
C32 0.037(4) 0.047(4) 0.047(4) -0.004(3) -0.004(3) -0.002(3)
C33 0.038(4) 0.032(4) 0.035(4) 0.001(3) 0.011(3) 0.008(3)
N1 0.019(2) 0.014(2) 0.024(2) 0.0026(19) 0.0003(19) 0.0020(18)
N2 0.021(3) 0.016(2) 0.024(3) -0.0006(19) -0.004(2) -0.0018(19)
N3 0.020(2) 0.020(2) 0.019(2) 0.0040(19) -0.0009(19) -0.0044(19)
N4 0.035(3) 0.019(2) 0.023(3) -0.002(2) 0.008(2) 0.000(2)
O1 0.037(2) 0.023(2) 0.024(2) 0.0050(17) 0.0005(18) 0.0060(18)
O2 0.052(3) 0.024(2) 0.028(2) 0.0087(19) -0.002(2) -0.008(2)
O3 0.032(2) 0.021(2) 0.020(2) 0.0064(16) 0.0018(17) 0.0029(17)
O4 0.046(3) 0.042(3) 0.052(3) 0.024(2) -0.009(2) -0.005(2)
O5 0.031(2) 0.031(2) 0.028(2) 0.0039(19) -0.0003(18) -0.0013(18)
O6 0.058(3) 0.026(2) 0.060(3) 0.015(2) 0.021(3) -0.004(2)

loop_
_atom_type_symbol
_atom_type_description
_atom_type_scat_dispersion_real
_atom_type_scat_dispersion_imag
_atom_type_scat_source
C C 0.0033 0.0016 'International Tables Vol C Tables 4.2.6.8 and 6.1.1.4'
H H 0.0000 0.0000 'International Tables Vol C Tables 4.2.6.8 and 6.1.1.4'
N N 0.0061 0.0033 'International Tables Vol C Tables 4.2.6.8 and 6.1.1.4'
O O 0.0106 0.0060 'International Tables Vol C Tables 4.2.6.8 and 6.1.1.4'

loop_
_geom_angle_atom_site_label_1
_geom_angle_atom_site_label_2
_geom_angle_atom_site_label_3
_geom_angle
N1 C1 C2 112.3(4)
N2 C2 C1 109.2(4)
N2 C3 C4 122.9(5)
C5 C4 C3 119.5(5)
C5 C4 C9 120.2(5)
C3 C4 C9 120.2(5)
C6 C5 C4 121.7(5)
C5 C6 C7 118.3(5)
C5 C6 C11 121.1(5)
C7 C6 C11 120.5(5)
C8 C7 C6 122.9(5)
C7 C8 C9 119.0(5)
C7 C8 C10 122.2(5)
C9 C8 C10 118.8(5)
O1 C9 C4 121.9(5)
O1 C9 C8 120.3(5)
C4 C9 C8 117.8(5)
O2 C11 C6 125.9(6)
N1 C12 C13 111.4(4)
N3 C13 C12 109.6(4)
N3 C14 C15 121.4(5)
C20 C15 C16 119.7(5)
C20 C15 C14 120.0(5)
C16 C15 C14 120.4(5)
O3 C16 C17 118.9(5)
O3 C16 C15 121.0(5)
C17 C16 C15 120.1(5)
C18 C17 C16 118.2(5)
C18 C17 C21 122.2(5)
C16 C17 C21 119.5(5)
C17 C18 C19 122.3(5)
C20 C19 C18 119.3(5)
C20 C19 C22 119.3(6)
C18 C19 C22 121.4(5)
C19 C20 C15 120.3(5)
O4 C22 C19 124.2(6)
N1 C23 C24 112.9(4)
N4 C24 C23 109.6(5)
N4 C25 C26 122.3(5)
C25 C26 C31 117.7(5)
C25 C26 C27 121.3(5)
C31 C26 C27 121.0(5)
O5 C27 C26 122.0(5)
O5 C27 C28 120.4(5)
C26 C27 C28 117.6(5)
C29 C28 C27 119.6(6)
C29 C28 C32 123.2(6)
C27 C28 C32 117.3(5)
C28 C29 C30 123.3(6)
C31 C30 C33 119.5(6)
C31 C30 C29 117.6(5)
C33 C30 C29 122.9(6)
C30 C31 C26 120.8(6)
O6 C33 C30 125.5(6)
C23 N1 C12 111.6(4)
C23 N1 C1 111.0(4)
C12 N1 C1 112.7(4)
C3 N2 C2 124.2(5)
C14 N3 C13 121.4(5)
C25 N4 C24 122.5(5)

loop_
_geom_bond_atom_site_label_1
_geom_bond_atom_site_label_2
_geom_bond_distance
C1 N1 1.478(7)
C1 C2 1.510(8)
C2 N2 1.484(7)
C3 N2 1.298(7)
C3 C4 1.417(7)
C4 C5 1.393(7)
C4 C9 1.433(8)
C5 C6 1.379(8)
C6 C7 1.417(8)
C6 C11 1.457(8)
C7 C8 1.362(8)
C8 C9 1.454(8)
C8 C10 1.484(8)
C9 O1 1.277(7)
C11 O2 1.205(7)
C12 N1 1.474(7)
C12 C13 1.507(8)
C13 N3 1.457(7)
C14 N3 1.285(7)
C14 C15 1.451(7)
C15 C20 1.403(8)
C15 C16 1.419(8)
C16 O3 1.328(6)
C16 C17 1.411(8)
C17 C18 1.383(8)
C17 C21 1.498(8)
C18 C19 1.406(8)
C19 C20 1.381(8)
C19 C22 1.460(8)
C22 O4 1.210(7)
C23 N1 1.465(7)
C23 C24 1.521(8)
C24 N4 1.470(7)
C25 N4 1.305(7)
C25 C26 1.406(8)
C26 C31 1.414(8)
C26 C27 1.426(8)
C27 O5 1.272(7)
C27 C28 1.447(8)
C28 C29 1.351(8)
C28 C32 1.506(9)
C29 C30 1.442(9)
C30 C31 1.382(8)
C30 C33 1.440(8)
C33 O6 1.213(8)

loop_
_geom_torsion_atom_site_label_1
_geom_torsion_atom_site_label_2
_geom_torsion_atom_site_label_3
_geom_torsion_atom_site_label_4
_geom_torsion
N1 C1 C2 N2 -71.2(6)
N2 C3 C4 C5 -179.4(5)
N2 C3 C4 C9 -0.4(8)
C3 C4 C5 C6 -179.6(5)
C9 C4 C5 C6 1.4(8)
C4 C5 C6 C7 0.3(8)
C4 C5 C6 C11 -179.6(5)
C5 C6 C7 C8 -2.1(8)
C11 C6 C7 C8 177.8(5)
C6 C7 C8 C9 1.9(8)
C6 C7 C8 C10 -175.1(5)
C5 C4 C9 O1 178.4(5)
C3 C4 C9 O1 -0.6(8)
C5 C4 C9 C8 -1.5(8)
C3 C4 C9 C8 179.5(5)
C7 C8 C9 O1 180.0(5)
C10 C8 C9 O1 -2.9(8)
C7 C8 C9 C4 -0.1(8)
C10 C8 C9 C4 177.0(5)
C5 C6 C11 O2 175.7(6)
C7 C6 C11 O2 -4.2(9)
N1 C12 C13 N3 -77.6(6)
N3 C14 C15 C20 -178.6(5)
N3 C14 C15 C16 -0.5(8)
C20 C15 C16 O3 179.9(5)
C14 C15 C16 O3 1.7(8)
C20 C15 C16 C17 -0.1(8)
C14 C15 C16 C17 -178.3(5)
O3 C16 C17 C18 -179.3(5)
C15 C16 C17 C18 0.7(8)
O3 C16 C17 C21 -3.1(8)
C15 C16 C17 C21 176.9(5)
C16 C17 C18 C19 -1.2(8)
C21 C17 C18 C19 -177.3(5)
C17 C18 C19 C20 1.1(8)
C17 C18 C19 C22 -180.0(5)
C18 C19 C20 C15 -0.5(8)
C22 C19 C20 C15 -179.4(5)
C16 C15 C20 C19 0.0(8)
C14 C15 C20 C19 178.2(5)
C20 C19 C22 O4 179.7(6)
C18 C19 C22 O4 0.8(9)
N1 C23 C24 N4 -69.1(6)
N4 C25 C26 C31 179.3(5)
N4 C25 C26 C27 -1.0(8)
C25 C26 C27 O5 2.1(8)
C31 C26 C27 O5 -178.2(5)
C25 C26 C27 C28 -177.9(5)
C31 C26 C27 C28 1.8(8)
O5 C27 C28 C29 -179.8(5)
C26 C27 C28 C29 0.1(8)
O5 C27 C28 C32 -0.1(8)
C26 C27 C28 C32 179.8(5)
C27 C28 C29 C30 -2.2(9)
C32 C28 C29 C30 178.1(6)
C28 C29 C30 C31 2.4(9)
C28 C29 C30 C33 -177.4(6)
C33 C30 C31 C26 179.4(5)
C29 C30 C31 C26 -0.4(8)
C25 C26 C31 C30 178.1(5)
C27 C26 C31 C30 -1.6(8)
C31 C30 C33 O6 179.0(6)
C29 C30 C33 O6 -1.2(10)
C24 C23 N1 C12 143.8(5)
C24 C23 N1 C1 -89.6(5)
C13 C12 N1 C23 -97.5(5)
C13 C12 N1 C1 136.8(5)
C2 C1 N1 C23 156.1(4)
C2 C1 N1 C12 -77.8(5)
C4 C3 N2 C2 176.6(5)
C1 C2 N2 C3 178.9(5)
C15 C14 N3 C13 -175.6(5)
C12 C13 N3 C14 105.8(6)
C26 C25 N4 C24 -176.7(5)
C23 C24 N4 C25 125.6(5)
